data_7150436
loop_
_publ_author_name
'Petersen, Michael Axman'
'Nielsen, Iben B.'
'Kristensen, Michael B.'
'Kadziola, Anders'
'Lammich, Lutz'
'Andersen, Lars H.'
'Nielsen, Mogens Br\/ondsted'

_publ_section_title
;
 Novel retinylidene iminium salts for defining opsin shifts: synthesis
 and intrinsic chromophoric properties.
;
_journal_issue 8
_journal_name_full 'Organic &amp; biomolecular chemistry'
_journal_page_first 1546
_journal_page_last 1554
_journal_paper_doi 10.1039/b600121a
_journal_volume 4
_journal_year 2006
_chemical_absolute_configuration unk
_chemical_formula_sum 'C22 H29 N'
_chemical_formula_weight 307.46
_space_group_IT_number 19
_symmetry_cell_setting orthorhombic
_symmetry_space_group_name_Hall 'P 2ac 2ab'
_symmetry_space_group_name_H-M 'P 21 21 21'
_atom_sites_solution_hydrogens difmap
_atom_sites_solution_primary direct
_atom_sites_solution_secondary difmap
_audit_creation_method maXus/SHELXL-97
_cell_angle_alpha 90.0
_cell_angle_beta 90.0
_cell_angle_gamma 90.0
_cell_formula_units_Z 4
_cell_length_a 9.8070(8)
_cell_length_b 11.7490(12)
_cell_length_c 16.027(2)
_cell_measurement_reflns_used 29983
_cell_measurement_temperature 122(2)
_cell_measurement_theta_max 35.01
_cell_measurement_theta_min 2.15
_cell_volume 1846.7(3)
_computing_cell_refinement 'COLLECT (Nonius, 1999)'
_computing_data_collection 'Collect (Nonius BV, 1997-2000)'
_computing_data_reduction 'EvalCCD (Duisenberg, 2003)'
_computing_molecular_graphics 'ORTEP-II (Johnson, 1976)'
_computing_structure_refinement 'SHELXL-97 (Sheldrick, 1997)'
_computing_structure_solution 'SIR97 (Altomare, 1999)'
_diffrn_ambient_temperature 122(2)
_diffrn_detector_area_resol_mean 9
_diffrn_measured_fraction_theta_full 0.998
_diffrn_measured_fraction_theta_max 0.998
_diffrn_measurement_device '95mm CCD camera on \k-goniostat'
_diffrn_measurement_device_type KappaCCD
_diffrn_measurement_method CCD
_diffrn_radiation_monochromator graphite
_diffrn_radiation_source 'fine-focus sealed tube'
_diffrn_radiation_type MoK\a
_diffrn_radiation_wavelength 0.71073
_diffrn_reflns_av_R_equivalents 0.0449
_diffrn_reflns_av_sigmaI/netI 0.0255
_diffrn_reflns_limit_h_max 15
_diffrn_reflns_limit_h_min -15
_diffrn_reflns_limit_k_max 18
_diffrn_reflns_limit_k_min -18
_diffrn_reflns_limit_l_max 25
_diffrn_reflns_limit_l_min -25
_diffrn_reflns_number 52673
_diffrn_reflns_theta_full 35.01
_diffrn_reflns_theta_max 35.01
_diffrn_reflns_theta_min 2.15
_exptl_absorpt_coefficient_mu 0.063
_exptl_absorpt_correction_type none
_exptl_crystal_colour yellow
_exptl_crystal_density_diffrn 1.106
_exptl_crystal_density_method 'not measured'
_exptl_crystal_F_000 672
_exptl_crystal_size_max 0.59
_exptl_crystal_size_mid 0.49
_exptl_crystal_size_min 0.37
_refine_diff_density_max 0.358
_refine_diff_density_min -0.144
_refine_diff_density_rms 0.043
_refine_ls_abs_structure_details 'Flack H D (1983), Acta Cryst. A39, 876-881'
_refine_ls_abs_structure_Flack 0(3)
_refine_ls_extinction_method none
_refine_ls_goodness_of_fit_ref 1.117
_refine_ls_hydrogen_treatment constr
_refine_ls_matrix_type full
_refine_ls_number_parameters 209
_refine_ls_number_reflns 8043
_refine_ls_number_restraints 0
_refine_ls_restrained_S_all 1.117
_refine_ls_R_factor_all 0.0550
_refine_ls_R_factor_gt 0.0428
_refine_ls_shift/su_max 0.001
_refine_ls_shift/su_mean 0.000
_refine_ls_structure_factor_coef Fsqd
_refine_ls_weighting_details 'calc w=1/[\s^2^(Fo^2^)+(0.0485P)^2^+0.2961P] where P=(Fo^2^+2Fc^2^)/3'
_refine_ls_weighting_scheme calc
_refine_ls_wR_factor_gt 0.0998
_refine_ls_wR_factor_ref 0.1093
_reflns_number_gt 7116
_reflns_number_total 8043
_reflns_threshold_expression >2sigma(I)
_cod_data_source_file b600121a.txt
_cod_data_source_block shelxl
_cod_original_cell_volume 1846.7(4)
_cod_database_code 7150436

loop_
_symmetry_equiv_pos_as_xyz
'x, y, z'
'-x+1/2, -y, z+1/2'
'x+1/2, -y+1/2, -z'
'-x, y+1/2, -z+1/2'

loop_
_atom_site_label
_atom_site_type_symbol
_atom_site_fract_x
_atom_site_fract_y
_atom_site_fract_z
_atom_site_U_iso_or_equiv
_atom_site_adp_type
_atom_site_occupancy
_atom_site_symmetry_multiplicity
_atom_site_calc_flag
_atom_site_refinement_flags
_atom_site_disorder_assembly
_atom_site_disorder_group
N1 N 0.27584(11) -0.27342(9) 0.92034(7) 0.0342(2) Uani 1 1 d . . .
C2 C 0.63227(11) 0.30760(9) 1.00213(7) 0.0271(2) Uani 1 1 d . . .
H2A H 0.7249 0.2746 0.9979 0.033 Uiso 1 1 calc R . .
H2B H 0.6419 0.3881 1.0193 0.033 Uiso 1 1 calc R . .
C3 C 0.55287(12) 0.24381(9) 1.06852(7) 0.02811(19) Uani 1 1 d . . .
H3A H 0.4599 0.2760 1.0734 0.034 Uiso 1 1 calc R . .
H3B H 0.5989 0.2520 1.1232 0.034 Uiso 1 1 calc R . .
C4 C 0.56378(9) 0.30291(7) 0.91603(6) 0.02083(16) Uani 1 1 d . . .
C5 C 0.67057(12) 0.33786(10) 0.85054(8) 0.0323(2) Uani 1 1 d . . .
H5A H 0.7378 0.2768 0.8442 0.039 Uiso 1 1 calc R . .
H5B H 0.7166 0.4076 0.8688 0.039 Uiso 1 1 calc R . .
H5C H 0.6253 0.3515 0.7970 0.039 Uiso 1 1 calc R . .
C6 C 0.44539(11) 0.38890(8) 0.91236(7) 0.02689(19) Uani 1 1 d . . .
H6A H 0.3786 0.3706 0.9558 0.032 Uiso 1 1 calc R . .
H6B H 0.4016 0.3849 0.8575 0.032 Uiso 1 1 calc R . .
H6C H 0.4807 0.4659 0.9215 0.032 Uiso 1 1 calc R . .
C7 C 0.54429(11) 0.11831(9) 1.04490(7) 0.02514(18) Uani 1 1 d . . .
H7A H 0.6338 0.0821 1.0553 0.030 Uiso 1 1 calc R . .
H7B H 0.4763 0.0805 1.0812 0.030 Uiso 1 1 calc R . .
C8 C 0.50925(9) 0.18317(7) 0.89740(6) 0.01835(15) Uani 1 1 d . . .
C9 C 0.50506(9) 0.09947(7) 0.95484(6) 0.01992(15) Uani 1 1 d . . .
C10 C 0.46227(11) -0.02114(8) 0.93696(7) 0.02668(19) Uani 1 1 d . . .
H10A H 0.4628 -0.0341 0.8766 0.032 Uiso 1 1 calc R . .
H10B H 0.3702 -0.0340 0.9588 0.032 Uiso 1 1 calc R . .
H10C H 0.5260 -0.0739 0.9639 0.032 Uiso 1 1 calc R . .
C11 C 0.45527(10) 0.16862(8) 0.81191(6) 0.02066(16) Uani 1 1 d . . .
H11 H 0.5137 0.1855 0.7663 0.025 Uiso 1 1 calc R . .
C12 C 0.32756(9) 0.13264(7) 0.79528(5) 0.01829(15) Uani 1 1 d . . .
H12 H 0.2744 0.1059 0.8408 0.022 Uiso 1 1 calc R . .
C13 C 0.26490(10) 0.13165(7) 0.71278(5) 0.01948(16) Uani 1 1 d . . .
C14 C 0.34408(13) 0.18311(9) 0.64172(6) 0.0284(2) Uani 1 1 d . . .
H14A H 0.2910 0.1766 0.5901 0.034 Uiso 1 1 calc R . .
H14B H 0.4308 0.1426 0.6352 0.034 Uiso 1 1 calc R . .
H14C H 0.3620 0.2636 0.6536 0.034 Uiso 1 1 calc R . .
C15 C 0.13700(10) 0.09211(7) 0.69859(6) 0.02079(16) Uani 1 1 d . . .
H15 H 0.1026 0.1037 0.6438 0.025 Uiso 1 1 calc R . .
C16 C 0.04505(10) 0.03405(7) 0.75645(5) 0.01910(15) Uani 1 1 d . . .
C17 C 0.08822(9) -0.04533(7) 0.81216(5) 0.01853(15) Uani 1 1 d . . .
H17 H 0.1808 -0.0690 0.8106 0.022 Uiso 1 1 calc R . .
C18 C -0.10437(11) 0.06326(9) 0.74843(7) 0.02588(19) Uani 1 1 d . . .
H18A H -0.1288 0.0660 0.6885 0.031 Uiso 1 1 calc R . .
H18B H -0.1200 0.1400 0.7721 0.031 Uiso 1 1 calc R . .
C19 C -0.00185(10) -0.09532(8) 0.87395(6) 0.02006(15) Uani 1 1 d . . .
C20 C -0.19773(10) -0.02155(11) 0.79245(7) 0.0298(2) Uani 1 1 d . . .
H20A H -0.2909 0.0104 0.7964 0.036 Uiso 1 1 calc R . .
H20B H -0.2025 -0.0929 0.7597 0.036 Uiso 1 1 calc R . .
C21 C -0.14347(10) -0.04693(10) 0.87981(7) 0.02722(19) Uani 1 1 d . . .
H21A H -0.1419 0.0239 0.9132 0.033 Uiso 1 1 calc R . .
H21B H -0.2042 -0.1021 0.9081 0.033 Uiso 1 1 calc R . .
C22 C 0.03781(11) -0.18023(8) 0.92592(6) 0.02390(17) Uani 1 1 d . . .
H22 H -0.0250 -0.2073 0.9664 0.029 Uiso 1 1 calc R . .
C23 C 0.17031(11) -0.23048(8) 0.92210(6) 0.02501(18) Uani 1 1 d . . .

loop_
_atom_site_aniso_label
_atom_site_aniso_U_11
_atom_site_aniso_U_22
_atom_site_aniso_U_33
_atom_site_aniso_U_23
_atom_site_aniso_U_13
_atom_site_aniso_U_12
N1 0.0393(5) 0.0283(4) 0.0350(5) 0.0031(4) -0.0112(4) 0.0010(4)
C2 0.0226(4) 0.0233(4) 0.0355(5) 0.0048(4) -0.0074(4) -0.0087(3)
C3 0.0297(5) 0.0279(4) 0.0267(4) 0.0015(4) -0.0053(4) -0.0084(4)
C4 0.0160(3) 0.0174(3) 0.0291(4) 0.0043(3) 0.0003(3) -0.0030(3)
C5 0.0258(5) 0.0287(5) 0.0424(6) 0.0084(4) 0.0075(4) -0.0084(4)
C6 0.0250(4) 0.0188(4) 0.0368(5) 0.0012(4) -0.0024(4) 0.0014(3)
C7 0.0227(4) 0.0241(4) 0.0286(4) 0.0081(3) -0.0049(4) -0.0057(3)
C8 0.0141(3) 0.0168(3) 0.0241(4) 0.0020(3) 0.0023(3) -0.0011(3)
C9 0.0164(3) 0.0166(3) 0.0268(4) 0.0027(3) 0.0006(3) -0.0017(3)
C10 0.0295(5) 0.0159(3) 0.0347(5) 0.0033(3) 0.0000(4) -0.0024(3)
C11 0.0203(4) 0.0197(3) 0.0219(4) 0.0023(3) 0.0059(3) -0.0001(3)
C12 0.0219(4) 0.0165(3) 0.0164(3) 0.0002(3) 0.0040(3) 0.0013(3)
C13 0.0283(4) 0.0153(3) 0.0148(3) 0.0001(3) 0.0037(3) 0.0035(3)
C14 0.0402(6) 0.0260(4) 0.0191(4) 0.0049(3) 0.0081(4) 0.0013(4)
C15 0.0297(4) 0.0175(3) 0.0152(3) 0.0000(3) -0.0013(3) 0.0037(3)
C16 0.0227(4) 0.0184(3) 0.0161(3) -0.0028(3) -0.0028(3) 0.0024(3)
C17 0.0191(3) 0.0189(3) 0.0175(3) -0.0009(3) -0.0016(3) 0.0004(3)
C18 0.0237(4) 0.0275(4) 0.0264(4) -0.0014(4) -0.0053(3) 0.0066(4)
C19 0.0212(4) 0.0220(3) 0.0170(3) -0.0020(3) -0.0016(3) -0.0040(3)
C20 0.0190(4) 0.0373(5) 0.0330(5) -0.0037(4) -0.0052(4) 0.0008(4)
C21 0.0210(4) 0.0334(5) 0.0272(4) -0.0036(4) 0.0016(3) -0.0022(4)
C22 0.0273(4) 0.0250(4) 0.0193(4) 0.0015(3) -0.0029(3) -0.0075(3)
C23 0.0349(5) 0.0209(4) 0.0192(4) 0.0025(3) -0.0077(3) -0.0059(4)

loop_
_atom_type_symbol
_atom_type_description
_atom_type_scat_dispersion_real
_atom_type_scat_dispersion_imag
_atom_type_scat_source
C C 0.0033 0.0016 'International Tables Vol C Tables 4.2.6.8 and 6.1.1.4'
H H 0.0000 0.0000 'International Tables Vol C Tables 4.2.6.8 and 6.1.1.4'
N N 0.0061 0.0033 'International Tables Vol C Tables 4.2.6.8 and 6.1.1.4'

loop_
_geom_angle_atom_site_label_1
_geom_angle_atom_site_label_2
_geom_angle_atom_site_label_3
_geom_angle
_geom_angle_site_symmetry_1
_geom_angle_site_symmetry_3
_geom_angle_publ_flag
C3 C2 C4 112.84(8) . . ?
C3 C2 H2A 109.0 . . ?
C4 C2 H2A 109.0 . . ?
C3 C2 H2B 109.0 . . ?
C4 C2 H2B 109.0 . . ?
H2A C2 H2B 107.8 . . ?
C2 C3 C7 109.39(10) . . ?
C2 C3 H3A 109.8 . . ?
C7 C3 H3A 109.8 . . ?
C2 C3 H3B 109.8 . . ?
C7 C3 H3B 109.8 . . ?
H3A C3 H3B 108.2 . . ?
C5 C4 C8 110.44(9) . . ?
C5 C4 C6 108.18(8) . . ?
C8 C4 C6 109.35(7) . . ?
C5 C4 C2 107.80(8) . . ?
C8 C4 C2 111.11(8) . . ?
C6 C4 C2 109.91(9) . . ?
C4 C5 H5A 109.5 . . ?
C4 C5 H5B 109.5 . . ?
H5A C5 H5B 109.5 . . ?
C4 C5 H5C 109.5 . . ?
H5A C5 H5C 109.5 . . ?
H5B C5 H5C 109.5 . . ?
C4 C6 H6A 109.5 . . ?
C4 C6 H6B 109.5 . . ?
H6A C6 H6B 109.5 . . ?
C4 C6 H6C 109.5 . . ?
H6A C6 H6C 109.5 . . ?
H6B C6 H6C 109.5 . . ?
C9 C7 C3 113.15(8) . . ?
C9 C7 H7A 108.9 . . ?
C3 C7 H7A 108.9 . . ?
C9 C7 H7B 108.9 . . ?
C3 C7 H7B 108.9 . . ?
H7A C7 H7B 107.8 . . ?
C9 C8 C11 122.53(8) . . ?
C9 C8 C4 123.14(9) . . ?
C11 C8 C4 114.27(8) . . ?
C8 C9 C10 124.42(9) . . ?
C8 C9 C7 122.56(8) . . ?
C10 C9 C7 113.02(8) . . ?
C9 C10 H10A 109.5 . . ?
C9 C10 H10B 109.5 . . ?
H10A C10 H10B 109.5 . . ?
C9 C10 H10C 109.5 . . ?
H10A C10 H10C 109.5 . . ?
H10B C10 H10C 109.5 . . ?
C12 C11 C8 123.50(8) . . ?
C12 C11 H11 118.3 . . ?
C8 C11 H11 118.3 . . ?
C11 C12 C13 124.97(8) . . ?
C11 C12 H12 117.5 . . ?
C13 C12 H12 117.5 . . ?
C15 C13 C12 122.98(8) . . ?
C15 C13 C14 119.19(9) . . ?
C12 C13 C14 117.74(9) . . ?
C13 C14 H14A 109.5 . . ?
C13 C14 H14B 109.5 . . ?
H14A C14 H14B 109.5 . . ?
C13 C14 H14C 109.5 . . ?
H14A C14 H14C 109.5 . . ?
H14B C14 H14C 109.5 . . ?
C13 C15 C16 128.58(8) . . ?
C13 C15 H15 115.7 . . ?
C16 C15 H15 115.7 . . ?
C17 C16 C15 123.01(9) . . ?
C17 C16 C18 120.94(9) . . ?
C15 C16 C18 115.99(8) . . ?
C16 C17 C19 122.45(8) . . ?
C16 C17 H17 118.8 . . ?
C19 C17 H17 118.8 . . ?
C16 C18 C20 113.23(8) . . ?
C16 C18 H18A 108.9 . . ?
C20 C18 H18A 108.9 . . ?
C16 C18 H18B 108.9 . . ?
C20 C18 H18B 108.9 . . ?
H18A C18 H18B 107.7 . . ?
C22 C19 C17 122.83(9) . . ?
C22 C19 C21 120.30(9) . . ?
C17 C19 C21 116.86(8) . . ?
C21 C20 C18 110.01(8) . . ?
C21 C20 H20A 109.7 . . ?
C18 C20 H20A 109.7 . . ?
C21 C20 H20B 109.7 . . ?
C18 C20 H20B 109.7 . . ?
H20A C20 H20B 108.2 . . ?
C19 C21 C20 109.78(8) . . ?
C19 C21 H21A 109.7 . . ?
C20 C21 H21A 109.7 . . ?
C19 C21 H21B 109.7 . . ?
C20 C21 H21B 109.7 . . ?
H21A C21 H21B 108.2 . . ?
C19 C22 C23 122.57(9) . . ?
C19 C22 H22 118.7 . . ?
C23 C22 H22 118.7 . . ?
N1 C23 C22 178.12(11) . . ?

loop_
_geom_bond_atom_site_label_1
_geom_bond_atom_site_label_2
_geom_bond_distance
_geom_bond_site_symmetry_2
_geom_bond_publ_flag
N1 C23 1.1516(15) . ?
C2 C3 1.5166(15) . ?
C2 C4 1.5358(15) . ?
C2 H2A 0.9900 . ?
C2 H2B 0.9900 . ?
C3 C7 1.5246(16) . ?
C3 H3A 0.9900 . ?
C3 H3B 0.9900 . ?
C4 C5 1.5385(14) . ?
C4 C8 1.5344(12) . ?
C4 C6 1.5401(14) . ?
C5 H5A 0.9800 . ?
C5 H5B 0.9800 . ?
C5 H5C 0.9800 . ?
C6 H6A 0.9800 . ?
C6 H6B 0.9800 . ?
C6 H6C 0.9800 . ?
C7 C9 1.5101(15) . ?
C7 H7A 0.9900 . ?
C7 H7B 0.9900 . ?
C8 C9 1.3477(12) . ?
C8 C11 1.4787(13) . ?
C9 C10 1.5054(13) . ?
C10 H10A 0.9800 . ?
C10 H10B 0.9800 . ?
C10 H10C 0.9800 . ?
C11 C12 1.3485(13) . ?
C11 H11 0.9500 . ?
C12 C13 1.4581(13) . ?
C12 H12 0.9500 . ?
C13 C15 1.3568(14) . ?
C13 C14 1.5051(13) . ?
C14 H14A 0.9800 . ?
C14 H14B 0.9800 . ?
C14 H14C 0.9800 . ?
C15 C16 1.4623(13) . ?
C15 H15 0.9500 . ?
C16 C17 1.3588(12) . ?
C16 C18 1.5105(14) . ?
C17 C19 1.4511(13) . ?
C17 H17 0.9500 . ?
C18 C20 1.5261(17) . ?
C18 H18A 0.9900 . ?
C18 H18B 0.9900 . ?
C19 C22 1.3566(14) . ?
C19 C21 1.5037(14) . ?
C20 C21 1.5273(16) . ?
C20 H20A 0.9900 . ?
C20 H20B 0.9900 . ?
C21 H21A 0.9900 . ?
C21 H21B 0.9900 . ?
C22 C23 1.4286(15) . ?
C22 H22 0.9500 . ?

loop_
_geom_torsion_atom_site_label_1
_geom_torsion_atom_site_label_2
_geom_torsion_atom_site_label_3
_geom_torsion_atom_site_label_4
_geom_torsion
_geom_torsion_site_symmetry_1
_geom_torsion_site_symmetry_2
_geom_torsion_site_symmetry_3
_geom_torsion_site_symmetry_4
_geom_torsion_publ_flag
C4 C2 C3 C7 61.80(12) . . . . ?
C3 C2 C4 C5 -163.50(9) . . . . ?
C3 C2 C4 C8 -42.36(12) . . . . ?
C3 C2 C4 C6 78.80(11) . . . . ?
C2 C3 C7 C9 -46.42(12) . . . . ?
C5 C4 C8 C9 128.71(10) . . . . ?
C6 C4 C8 C9 -112.36(10) . . . . ?
C2 C4 C8 C9 9.13(12) . . . . ?
C5 C4 C8 C11 -54.09(10) . . . . ?
C6 C4 C8 C11 64.85(10) . . . . ?
C2 C4 C8 C11 -173.66(8) . . . . ?
C11 C8 C9 C10 7.89(14) . . . . ?
C4 C8 C9 C10 -175.13(9) . . . . ?
C11 C8 C9 C7 -172.40(9) . . . . ?
C4 C8 C9 C7 4.57(14) . . . . ?
C3 C7 C9 C8 14.77(14) . . . . ?
C3 C7 C9 C10 -165.49(9) . . . . ?
C9 C8 C11 C12 53.44(13) . . . . ?
C4 C8 C11 C12 -123.79(9) . . . . ?
C8 C11 C12 C13 171.41(8) . . . . ?
C11 C12 C13 C15 178.38(9) . . . . ?
C11 C12 C13 C14 -5.11(13) . . . . ?
C12 C13 C15 C16 -7.07(14) . . . . ?
C14 C13 C15 C16 176.48(9) . . . . ?
C13 C15 C16 C17 -39.91(14) . . . . ?
C13 C15 C16 C18 142.84(10) . . . . ?
C15 C16 C17 C19 174.67(8) . . . . ?
C18 C16 C17 C19 -8.21(13) . . . . ?
C17 C16 C18 C20 -13.09(13) . . . . ?
C15 C16 C18 C20 164.23(8) . . . . ?
C16 C17 C19 C22 175.26(9) . . . . ?
C16 C17 C19 C21 -6.01(13) . . . . ?
C16 C18 C20 C21 46.42(12) . . . . ?
C22 C19 C21 C20 -141.48(10) . . . . ?
C17 C19 C21 C20 39.76(12) . . . . ?
C18 C20 C21 C19 -59.26(12) . . . . ?
C17 C19 C22 C23 -2.36(14) . . . . ?
C21 C19 C22 C23 178.96(9) . . . . ?
C19 C22 C23 N1 -165(4) . . . . ?

loop_
_cod_related_entry_id
_cod_related_entry_database
_cod_related_entry_code
1 ChemSpider 30653351
